data_2008176
loop_
_publ_author_name
'Clark, George R.'
'Denny, William A.'
'Squire, Christopher J.'

_publ_section_title
;
 1,4-Bis[4-(1-pyridinium)styryl]benzene ditosylate
;
_journal_issue 2
_journal_name_full 'Acta Crystallographica Section C'
_journal_page_first 230
_journal_page_last 232
_journal_paper_doi 10.1107/S0108270198012396
_journal_volume 55
_journal_year 1999
_chemical_formula_iupac 'C32 H26 N2 2+, 2C7 H7 O3 S1 1-'
_chemical_formula_sum 'C46 H40 N2 O6 S2'
_chemical_formula_weight 780.92
_chemical_name_common 'SN 18071.Ts'
_chemical_name_systematic
;
 1,4-bis[4-(1-pyridinium)styryl)]benzene ditosylate
;
_space_group_IT_number 2
_symmetry_cell_setting triclinic
_symmetry_space_group_name_Hall '-P 1'
_symmetry_space_group_name_H-M 'P -1'
_cell_angle_alpha 92.4180(10)
_cell_angle_beta 99.6870(10)
_cell_angle_gamma 112.6660(10)
_cell_formula_units_Z 1
_cell_length_a 7.2454(3)
_cell_length_b 9.1927(4)
_cell_length_c 15.6539(7)
_cell_measurement_reflns_used 6184
_cell_measurement_temperature 203(2)
_cell_measurement_theta_max 28.23
_cell_measurement_theta_min 1.33
_cell_volume 941.79(7)
_computing_cell_refinement SMART
_computing_data_collection 'SMART (Siemens, 1994b)'
_computing_data_reduction 'SHELXTL (Siemens, 1994a)'
_computing_molecular_graphics SHELXTL
_computing_publication_material SHELXTL
_computing_structure_refinement 'SHELXL97 (Sheldrick, 1997)'
_computing_structure_solution 'SHELXS97 (Sheldrick, 1990)'
_diffrn_ambient_temperature 203(2)
_diffrn_measured_fraction_theta_full 0.888
_diffrn_measured_fraction_theta_max 0.888
_diffrn_measurement_device_type 'Siemens SMART CCD'
_diffrn_measurement_method \w
_diffrn_radiation_monochromator graphite
_diffrn_radiation_source 'fine-focus sealed tube'
_diffrn_radiation_type MoK\a
_diffrn_radiation_wavelength 0.71073
_diffrn_reflns_av_R_equivalents 0.014
_diffrn_reflns_av_sigmaI/netI 0.0320
_diffrn_reflns_limit_h_max 8
_diffrn_reflns_limit_h_min -9
_diffrn_reflns_limit_k_max 11
_diffrn_reflns_limit_k_min -12
_diffrn_reflns_limit_l_max 20
_diffrn_reflns_limit_l_min 0
_diffrn_reflns_number 9218
_diffrn_reflns_theta_full 28.23
_diffrn_reflns_theta_max 28.23
_diffrn_reflns_theta_min 1.33
_diffrn_standards_decay_% none
_exptl_absorpt_coefficient_mu 0.197
_exptl_absorpt_correction_T_max 0.978
_exptl_absorpt_correction_T_min 0.819
_exptl_absorpt_correction_type multi-scan
_exptl_absorpt_process_details '(Blessing, 1995)'
_exptl_crystal_colour yellow
_exptl_crystal_density_diffrn 1.377
_exptl_crystal_density_method 'not measured'
_exptl_crystal_description fragment
_exptl_crystal_F_000 410
_exptl_crystal_size_max 0.36
_exptl_crystal_size_mid 0.34
_exptl_crystal_size_min 0.12
_refine_diff_density_max 0.511
_refine_diff_density_min -0.348
_refine_ls_extinction_method none
_refine_ls_goodness_of_fit_ref 1.021
_refine_ls_hydrogen_treatment mixed
_refine_ls_matrix_type full
_refine_ls_number_parameters 305
_refine_ls_number_reflns 3654
_refine_ls_number_restraints 0
_refine_ls_restrained_S_all 1.021
_refine_ls_R_factor_all 0.049
_refine_ls_R_factor_gt 0.040
_refine_ls_shift/su_max 0.083
_refine_ls_shift/su_mean 0.001
_refine_ls_structure_factor_coef Fsqd
_refine_ls_weighting_details 'w = 1/[\s^2^(Fo^2^)+(0.0517P)^2^+0.4359P] where P = (Fo^2^+2Fc^2^)/3'
_refine_ls_weighting_scheme calc
_refine_ls_wR_factor_ref 0.107
_reflns_number_gt 3383
_reflns_number_total 4146
_reflns_threshold_expression I>2\s(I)
_cod_data_source_file os1035.cif
_cod_data_source_block os1035
_cod_depositor_comments
;
The following automatic conversions were performed:

'_refine_ls_weighting_scheme' value 'calc w =
1/[\s^2^(Fo^2^)+(0.0517P)^2^+0.4359P] where P = (Fo^2^+2Fc^2^)/3' was
changed to 'calc'. New tag '_refine_ls_weighting_details' was
created. The value of the new tag was set to 'w =
1/[\s^2^(Fo^2^)+(0.0517P)^2^+0.4359P] where P = (Fo^2^+2Fc^2^)/3'.

Automatic conversion script
Id: cif_fix_values 3143 2015-03-26 13:38:13Z robertas 
;
_cod_database_code 2008176

loop_
_symmetry_equiv_pos_as_xyz
'x, y, z'
'-x, -y, -z'

loop_
_atom_site_label
_atom_site_fract_x
_atom_site_fract_y
_atom_site_fract_z
_atom_site_U_iso_or_equiv
_atom_site_adp_type
_atom_site_calc_flag
_atom_site_refinement_flags
_atom_site_occupancy
_atom_site_disorder_assembly
_atom_site_disorder_group
_atom_site_type_symbol
N1 0.2756(2) 0.27993(17) 0.37948(9) 0.0303(3) Uani d . 1 . . N
C2 0.3025(3) 0.1861(2) 0.44104(12) 0.0345(4) Uani d . 1 . . C
H2 0.185(3) 0.094(3) 0.4440(13) 0.041 Uiso d . 1 . . H
C3 0.4900(3) 0.2288(2) 0.49474(13) 0.0383(4) Uani d . 1 . . C
H3 0.505(3) 0.162(3) 0.5372(15) 0.046 Uiso d . 1 . . H
C4 0.6519(3) 0.3643(2) 0.48406(13) 0.0395(4) Uani d . 1 . . C
H4 0.782(3) 0.394(3) 0.5197(15) 0.047 Uiso d . 1 . . H
C5 0.6224(3) 0.4568(2) 0.42008(12) 0.0385(4) Uani d . 1 . . C
H5 0.728(3) 0.552(3) 0.4136(14) 0.046 Uiso d . 1 . . H
C6 0.4324(3) 0.4139(2) 0.36875(12) 0.0353(4) Uani d . 1 . . C
H6 0.396(3) 0.477(2) 0.3266(14) 0.042 Uiso d . 1 . . H
C7 0.0750(3) 0.2371(2) 0.32508(11) 0.0313(4) Uani d . 1 . . C
C8 0.0564(3) 0.2388(2) 0.23575(12) 0.0372(4) Uani d . 1 . . C
H8 0.171(3) 0.266(3) 0.2114(14) 0.045 Uiso d . 1 . . H
C9 -0.1370(3) 0.1962(2) 0.18469(13) 0.0396(4) Uani d . 1 . . C
H9 -0.136(3) 0.197(3) 0.1259(15) 0.048 Uiso d . 1 . . H
C10 -0.3099(3) 0.1504(2) 0.22228(12) 0.0354(4) Uani d . 1 . . C
C11 -0.2841(3) 0.1510(2) 0.31212(13) 0.0374(4) Uani d . 1 . . C
H11 -0.411(3) 0.118(2) 0.3371(14) 0.045 Uiso d . 1 . . H
C12 -0.0927(3) 0.1946(2) 0.36438(13) 0.0359(4) Uani d . 1 . . C
H12 -0.076(3) 0.197(2) 0.4301(15) 0.043 Uiso d . 1 . . H
C13 -0.5207(3) 0.0981(2) 0.17219(13) 0.0382(4) Uani d . 1 . . C
H13 -0.633(3) 0.055(2) 0.2045(14) 0.046 Uiso d . 1 . . H
C14 -0.5797(3) 0.1014(2) 0.08801(13) 0.0393(4) Uani d . 1 . . C
H14 -0.467(3) 0.148(3) 0.0522(14) 0.047 Uiso d . 1 . . H
C15 -0.7957(3) 0.0460(2) 0.04398(12) 0.0340(4) Uani d . 1 . . C
C16 -0.9572(3) -0.0563(2) 0.07792(13) 0.0400(4) Uani d . 1 . . C
H16 -0.928(3) -0.095(3) 0.1294(15) 0.048 Uiso d . 1 . . H
C17 -0.8431(3) 0.1007(2) -0.03491(13) 0.0406(4) Uani d . 1 . . C
H17 -0.734(3) 0.167(3) -0.0586(14) 0.049 Uiso d . 1 . . H
S1 0.05611(7) 0.76015(5) 0.33208(3) 0.03615(14) Uani d . 1 . . S
O1 0.1179(2) 0.62824(18) 0.32771(10) 0.0537(4) Uani d . 1 . . O
O2 0.1908(2) 0.90104(17) 0.30123(9) 0.0480(4) Uani d . 1 . . O
O3 0.0193(2) 0.79638(17) 0.41765(8) 0.0471(4) Uani d . 1 . . O
C18 -0.1853(3) 0.6962(2) 0.25935(11) 0.0313(4) Uani d . 1 . . C
C19 -0.3148(3) 0.7711(2) 0.26878(13) 0.0403(4) Uani d . 1 . . C
H19 -0.276(3) 0.853(3) 0.3145(15) 0.048 Uiso d . 1 . . H
C20 -0.5013(3) 0.7243(2) 0.21222(14) 0.0433(5) Uani d . 1 . . C
H20 -0.585(4) 0.779(3) 0.2201(15) 0.052 Uiso d . 1 . . H
C21 -0.5622(3) 0.6026(2) 0.14474(13) 0.0392(4) Uani d . 1 . . C
C22 -0.4328(3) 0.5269(2) 0.13670(13) 0.0429(5) Uani d . 1 . . C
H22 -0.475(3) 0.443(3) 0.0929(15) 0.051 Uiso d . 1 . . H
C23 -0.2452(3) 0.5725(2) 0.19359(13) 0.0380(4) Uani d . 1 . . C
H23 -0.161(3) 0.519(3) 0.1883(14) 0.046 Uiso d . 1 . . H
C24 -0.7647(3) 0.5547(3) 0.08199(16) 0.0592(6) Uani d . 1 . . C
H24A -0.7922 0.4580 0.0453 0.089 Uiso calc R 1 . . H
H24B -0.7590 0.6387 0.0457 0.089 Uiso calc R 1 . . H
H24C -0.8725 0.5367 0.1147 0.089 Uiso calc R 1 . . H

loop_
_atom_site_aniso_label
_atom_site_aniso_U_11
_atom_site_aniso_U_22
_atom_site_aniso_U_33
_atom_site_aniso_U_12
_atom_site_aniso_U_13
_atom_site_aniso_U_23
N1 0.0262(7) 0.0310(7) 0.0293(7) 0.0085(6) 0.0010(6) 0.0036(6)
C2 0.0332(9) 0.0318(9) 0.0340(10) 0.0094(8) 0.0032(7) 0.0066(7)
C3 0.0379(10) 0.0394(10) 0.0359(10) 0.0163(8) -0.0002(8) 0.0079(8)
C4 0.0268(9) 0.0490(11) 0.0378(10) 0.0132(8) -0.0005(8) 0.0016(8)
C5 0.0289(9) 0.0409(10) 0.0374(10) 0.0050(8) 0.0057(8) 0.0064(8)
C6 0.0331(9) 0.0344(9) 0.0327(9) 0.0074(8) 0.0050(7) 0.0079(7)
C7 0.0272(8) 0.0285(8) 0.0327(9) 0.0088(7) -0.0026(7) 0.0022(7)
C8 0.0328(9) 0.0421(10) 0.0333(10) 0.0131(8) 0.0026(8) 0.0049(8)
C9 0.0427(10) 0.0405(10) 0.0305(10) 0.0153(9) -0.0029(8) 0.0037(8)
C10 0.0301(9) 0.0286(9) 0.0440(11) 0.0110(7) 0.0005(8) 0.0029(7)
C11 0.0298(9) 0.0391(10) 0.0391(10) 0.0109(8) 0.0033(8) 0.0024(8)
C12 0.0324(9) 0.0354(9) 0.0352(10) 0.0104(8) 0.0027(7) 0.0025(7)
C13 0.0345(10) 0.0395(10) 0.0379(10) 0.0129(8) 0.0037(8) 0.0056(8)
C14 0.0344(10) 0.0393(10) 0.0392(11) 0.0115(8) 0.0021(8) 0.0049(8)
C15 0.0300(9) 0.0323(9) 0.0343(9) 0.0099(7) -0.0010(7) 0.0023(7)
C16 0.0411(10) 0.0441(10) 0.0278(9) 0.0119(9) -0.0011(8) 0.0117(8)
C17 0.0330(9) 0.0430(10) 0.0385(10) 0.0059(8) 0.0086(8) 0.0122(8)
S1 0.0310(2) 0.0380(3) 0.0315(2) 0.00600(19) 0.00288(17) 0.00901(18)
O1 0.0490(8) 0.0525(9) 0.0571(10) 0.0249(7) -0.0078(7) 0.0067(7)
O2 0.0361(7) 0.0503(8) 0.0439(8) 0.0012(6) 0.0087(6) 0.0158(6)
O3 0.0418(8) 0.0517(8) 0.0305(7) 0.0013(6) 0.0046(6) 0.0044(6)
C18 0.0320(9) 0.0301(8) 0.0291(9) 0.0089(7) 0.0066(7) 0.0086(7)
C19 0.0458(11) 0.0357(10) 0.0392(11) 0.0169(9) 0.0064(9) 0.0026(8)
C20 0.0421(11) 0.0465(11) 0.0494(12) 0.0243(9) 0.0121(9) 0.0128(9)
C21 0.0297(9) 0.0432(10) 0.0400(10) 0.0084(8) 0.0068(8) 0.0156(8)
C22 0.0421(11) 0.0402(10) 0.0378(11) 0.0103(9) 0.0018(8) -0.0019(8)
C23 0.0369(10) 0.0380(10) 0.0396(10) 0.0159(8) 0.0070(8) 0.0028(8)
C24 0.0347(11) 0.0737(16) 0.0582(14) 0.0131(11) -0.0011(10) 0.0181(12)

loop_
_atom_type_symbol
_atom_type_description
_atom_type_scat_dispersion_real
_atom_type_scat_dispersion_imag
_atom_type_scat_source
C C 0.0033 0.0016 'International Tables Vol C Tables 4.2.6.8 and 6.1.1.4'
H H 0.0000 0.0000 'International Tables Vol C Tables 4.2.6.8 and 6.1.1.4'
N N 0.0061 0.0033 'International Tables Vol C Tables 4.2.6.8 and 6.1.1.4'
O O 0.0106 0.0060 'International Tables Vol C Tables 4.2.6.8 and 6.1.1.4'
S S 0.1246 0.1234 'International Tables Vol C Tables 4.2.6.8 and 6.1.1.4'

loop_
_geom_angle_atom_site_label_1
_geom_angle_atom_site_label_2
_geom_angle_atom_site_label_3
_geom_angle_site_symmetry_1
_geom_angle
C6 N1 C2 . 121.12(15)
C6 N1 C7 . 119.45(14)
C2 N1 C7 . 119.43(14)
N1 C2 C3 . 119.74(17)
C2 C3 C4 . 119.79(18)
C3 C4 C5 . 119.60(17)
C6 C5 C4 . 119.53(17)
N1 C6 C5 . 120.19(17)
C12 C7 C8 . 121.92(16)
C12 C7 N1 . 118.73(15)
C8 C7 N1 . 119.35(16)
C7 C8 C9 . 118.53(18)
C8 C9 C10 . 120.97(18)
C11 C10 C9 . 118.54(17)
C11 C10 C13 . 117.30(17)
C9 C10 C13 . 124.16(17)
C12 C11 C10 . 121.49(18)
C7 C12 C11 . 118.54(17)
C14 C13 C10 . 127.60(19)
C13 C14 C15 . 123.38(19)
C17 C15 C16 . 117.58(17)
C17 C15 C14 . 118.86(17)
C16 C15 C14 . 123.54(17)
C17 C16 C15 2_355 120.97(17)
C16 C17 C15 2_355 121.45(18)
O1 S1 O2 . 113.64(10)
O1 S1 O3 . 113.19(9)
O2 S1 O3 . 111.54(9)
O1 S1 C18 . 105.79(9)
O2 S1 C18 . 106.36(8)
O3 S1 C18 . 105.56(8)
C19 C18 C23 . 119.39(17)
C19 C18 S1 . 119.67(14)
C23 C18 S1 . 120.94(14)
C18 C19 C20 . 120.38(18)
C19 C20 C21 . 121.06(19)
C22 C21 C20 . 118.09(18)
C22 C21 C24 . 121.3(2)
C20 C21 C24 . 120.65(19)
C23 C22 C21 . 121.27(19)
C18 C23 C22 . 119.79(18)

loop_
_geom_bond_atom_site_label_1
_geom_bond_atom_site_label_2
_geom_bond_site_symmetry_2
_geom_bond_distance
_geom_bond_publ_flag
N1 C6 . 1.356(2) ?
N1 C2 . 1.359(2) ?
N1 C7 . 1.452(2) ?
C2 C3 . 1.372(3) ?
C3 C4 . 1.383(3) ?
C4 C5 . 1.383(3) ?
C5 C6 . 1.370(3) ?
C7 C12 . 1.383(3) ?
C7 C8 . 1.383(3) ?
C8 C9 . 1.389(3) ?
C9 C10 . 1.399(3) ?
C10 C11 . 1.387(3) ?
C10 C13 . 1.476(2) ?
C11 C12 . 1.384(2) ?
C13 C14 . 1.321(3) ?
C14 C15 . 1.476(2) ?
C15 C17 . 1.392(3) ?
C15 C16 . 1.393(3) ?
C16 C17 2_355 1.381(3) ?
C17 C16 2_355 1.381(3) ?
S1 O1 . 1.4481(16) ?
S1 O2 . 1.4492(13) ?
S1 O3 . 1.4585(14) ?
S1 C18 . 1.7838(18) ?
C18 C19 . 1.382(3) ?
C18 C23 . 1.383(3) ?
C19 C20 . 1.383(3) ?
C20 C21 . 1.387(3) ?
C21 C22 . 1.384(3) ?
C21 C24 . 1.514(3) ?
C22 C23 . 1.392(3) ?

loop_
_geom_torsion_atom_site_label_1
_geom_torsion_atom_site_label_2
_geom_torsion_atom_site_label_3
_geom_torsion_atom_site_label_4
_geom_torsion_site_symmetry_4
_geom_torsion
C6 N1 C2 C3 . 1.5(3)
C7 N1 C2 C3 . -177.72(17)
N1 C2 C3 C4 . -2.0(3)
C2 C3 C4 C5 . 0.9(3)
C3 C4 C5 C6 . 0.8(3)
C2 N1 C6 C5 . 0.2(3)
C7 N1 C6 C5 . 179.43(17)
C4 C5 C6 N1 . -1.4(3)
C6 N1 C7 C12 . -132.14(18)
C2 N1 C7 C12 . 47.1(2)
C6 N1 C7 C8 . 48.4(2)
C2 N1 C7 C8 . -132.45(18)
C12 C7 C8 C9 . 0.0(3)
N1 C7 C8 C9 . 179.48(16)
C7 C8 C9 C10 . -0.9(3)
C8 C9 C10 C11 . 1.1(3)
C8 C9 C10 C13 . -177.68(17)
C9 C10 C11 C12 . -0.4(3)
C13 C10 C11 C12 . 178.44(17)
C8 C7 C12 C11 . 0.7(3)
N1 C7 C12 C11 . -178.83(16)
C10 C11 C12 C7 . -0.5(3)
C11 C10 C13 C14 . 173.5(2)
C9 C10 C13 C14 . -7.8(3)
C10 C13 C14 C15 . -179.92(17)
C13 C14 C15 C17 . 158.7(2)
C13 C14 C15 C16 . -19.9(3)
C17 C15 C16 C17 2_355 -0.5(3)
C14 C15 C16 C17 2_355 178.19(19)
C16 C15 C17 C16 2_355 0.5(3)
C14 C15 C17 C16 2_355 -178.25(19)
O1 S1 C18 C19 . 159.14(15)
O2 S1 C18 C19 . -79.70(16)
O3 S1 C18 C19 . 38.91(17)
O1 S1 C18 C23 . -20.74(17)
O2 S1 C18 C23 . 100.42(16)
O3 S1 C18 C23 . -140.97(15)
C23 C18 C19 C20 . -0.9(3)
S1 C18 C19 C20 . 179.17(15)
C18 C19 C20 C21 . -0.4(3)
C19 C20 C21 C22 . 1.4(3)
C19 C20 C21 C24 . -178.64(18)
C20 C21 C22 C23 . -1.0(3)
C24 C21 C22 C23 . 178.99(18)
C19 C18 C23 C22 . 1.3(3)
S1 C18 C23 C22 . -178.83(14)
C21 C22 C23 C18 . -0.3(3)
